data_2232028
loop_
_publ_author_name
'Pourayoubi, Mehrdad'
'Shobeiri, Zohreh'
'Bruno, Giuseppe'
'Amiri Rudbari, Hadi'

_publ_section_title
;
 3-(4-Bromoanilino)-3-(4-chlorophenyl)-1-phenylpropan-1-one
;
_journal_coeditor_code QM2027
_journal_issue 10
_journal_name_full 'Acta Crystallographica Section E'
_journal_page_first o2647
_journal_paper_doi 10.1107/S1600536811036932
_journal_volume 67
_journal_year 2011
_chemical_formula_iupac 'C21 H17 Br Cl N O'
_chemical_formula_moiety 'C21 H17 Br Cl N O'
_chemical_formula_sum 'C21 H17 Br Cl N O'
_chemical_formula_weight 414.72
_chemical_name_systematic
;
3-(4-Bromoanilino)-3-(4-chlorophenyl)-1-phenylpropan-1-one
;
_space_group_IT_number 14
_symmetry_cell_setting monoclinic
_symmetry_space_group_name_Hall '-P 2yn'
_symmetry_space_group_name_H-M 'P 1 21/n 1'
_atom_sites_solution_hydrogens geom
_atom_sites_solution_primary direct
_atom_sites_solution_secondary difmap
_audit_creation_method SHELXL-97
_cell_angle_alpha 90.00
_cell_angle_beta 113.571(2)
_cell_angle_gamma 90.00
_cell_formula_units_Z 4
_cell_length_a 10.6571(4)
_cell_length_b 17.2432(6)
_cell_length_c 10.8602(4)
_cell_measurement_reflns_used 9986
_cell_measurement_temperature 296(2)
_cell_measurement_theta_max 23.81
_cell_measurement_theta_min 2.36
_cell_volume 1829.19(12)
_computing_cell_refinement 'SAINT (Bruker, 2005)'
_computing_data_collection 'APEX2 (Bruker, 2005)'
_computing_data_reduction 'SAINT (Bruker, 2005)'
_computing_molecular_graphics 'SHELXTL (Sheldrick, 2008) and Mercury (Macrae <i>et al.</i>, 2008)'
_computing_publication_material 'SHELXTL (Sheldrick, 2008)'
_computing_structure_refinement 'SHELXL97 (Sheldrick, 2008)'
_computing_structure_solution 'SHELXS97 (Sheldrick, 2008)'
_diffrn_ambient_temperature 296(2)
_diffrn_measured_fraction_theta_full 0.999
_diffrn_measured_fraction_theta_max 0.999
_diffrn_measurement_device_type 'Bruker APEXII CCD'
_diffrn_measurement_method '\f and \w'
_diffrn_radiation_monochromator graphite
_diffrn_radiation_source 'fine-focus sealed tube'
_diffrn_radiation_type MoK\a
_diffrn_radiation_wavelength 0.71073
_diffrn_reflns_av_R_equivalents 0.0355
_diffrn_reflns_av_sigmaI/netI 0.0133
_diffrn_reflns_limit_h_max 13
_diffrn_reflns_limit_h_min -13
_diffrn_reflns_limit_k_max 22
_diffrn_reflns_limit_k_min -22
_diffrn_reflns_limit_l_max 13
_diffrn_reflns_limit_l_min -13
_diffrn_reflns_number 69312
_diffrn_reflns_theta_full 26.99
_diffrn_reflns_theta_max 26.99
_diffrn_reflns_theta_min 2.26
_exptl_absorpt_coefficient_mu 2.402
_exptl_absorpt_correction_T_max 0.7464
_exptl_absorpt_correction_T_min 0.5893
_exptl_absorpt_correction_type multi-scan
_exptl_absorpt_process_details '(SADABS; Sheldrick, 2004)'
_exptl_crystal_colour colorless
_exptl_crystal_density_diffrn 1.506
_exptl_crystal_density_method 'not measured'
_exptl_crystal_description irregular
_exptl_crystal_F_000 840
_exptl_crystal_size_max 0.35
_exptl_crystal_size_mid 0.31
_exptl_crystal_size_min 0.11
_refine_diff_density_max 0.705
_refine_diff_density_min -0.862
_refine_ls_extinction_method none
_refine_ls_goodness_of_fit_ref 1.031
_refine_ls_hydrogen_treatment mixed
_refine_ls_matrix_type full
_refine_ls_number_parameters 230
_refine_ls_number_reflns 3983
_refine_ls_number_restraints 0
_refine_ls_restrained_S_all 1.031
_refine_ls_R_factor_all 0.0437
_refine_ls_R_factor_gt 0.0329
_refine_ls_shift/su_max 0.001
_refine_ls_shift/su_mean 0.000
_refine_ls_structure_factor_coef Fsqd
_refine_ls_weighting_details 'calc w=1/[\s^2^(Fo^2^)+(0.0314P)^2^+1.4336P] where P=(Fo^2^+2Fc^2^)/3'
_refine_ls_weighting_scheme calc
_refine_ls_wR_factor_gt 0.0761
_refine_ls_wR_factor_ref 0.0835
_reflns_number_gt 3274
_reflns_number_total 3983
_reflns_threshold_expression I>2\s(I)
_cod_data_source_file qm2027.cif
_cod_data_source_block I
_cod_original_sg_symbol_H-M 'P 21/n'
_cod_database_code 2232028
_cod_database_fobs_code 2232028

loop_
_symmetry_equiv_pos_as_xyz
'x, y, z'
'-x+1/2, y+1/2, -z+1/2'
'-x, -y, -z'
'x-1/2, -y-1/2, z-1/2'

loop_
_atom_site_type_symbol
_atom_site_label
_atom_site_fract_x
_atom_site_fract_y
_atom_site_fract_z
_atom_site_U_iso_or_equiv
_atom_site_adp_type
_atom_site_calc_flag
_atom_site_refinement_flags
_atom_site_occupancy
_atom_site_symmetry_multiplicity
Br Br -0.04722(3) 0.80334(2) -0.19048(3) 0.06568(12) Uani d . 1 1
Cl Cl -0.16806(9) 0.56173(4) 0.49694(7) 0.0721(2) Uani d . 1 1
O O1 0.17572(18) 1.03398(10) 0.6206(2) 0.0634(5) Uani d . 1 1
N N1 0.08682(19) 0.90054(10) 0.38597(18) 0.0371(4) Uani d . 1 1
C C18 -0.0066(2) 0.83266(15) -0.0093(2) 0.0450(5) Uani d . 1 1
C C17 0.0762(3) 0.78643(15) 0.0933(2) 0.0494(6) Uani d . 1 1
H H17 0.1118 0.7409 0.0743 0.059 Uiso calc R 1 1
C C16 0.1072(2) 0.80736(13) 0.2259(2) 0.0450(5) Uani d . 1 1
H H16 0.1635 0.7757 0.2953 0.054 Uiso calc R 1 1
C C21 0.0549(2) 0.87508(12) 0.2558(2) 0.0351(4) Uani d . 1 1
C C9 0.1518(2) 0.85036(11) 0.5014(2) 0.0341(4) Uani d . 1 1
H H9 0.2417 0.8351 0.5049 0.041 Uiso calc R 1 1
C C8 0.1731(2) 0.89759(12) 0.6286(2) 0.0385(5) Uani d . 1 1
H H8A 0.0848 0.9064 0.6323 0.046 Uiso calc R 1 1
H H8B 0.2281 0.8673 0.7069 0.046 Uiso calc R 1 1
C C7 0.2419(2) 0.97478(12) 0.6350(2) 0.0389(5) Uani d . 1 1
C C6 0.3887(2) 0.97840(12) 0.65830(19) 0.0358(4) Uani d . 1 1
C C5 0.4741(2) 0.91441(13) 0.6986(2) 0.0405(5) Uani d . 1 1
H H5 0.4400 0.8672 0.7132 0.049 Uiso calc R 1 1
C C4 0.6101(2) 0.92042(15) 0.7171(2) 0.0498(6) Uani d . 1 1
H H4 0.6673 0.8774 0.7450 0.060 Uiso calc R 1 1
C C3 0.6605(2) 0.98986(17) 0.6944(3) 0.0556(6) Uani d . 1 1
H H3 0.7514 0.9934 0.7053 0.067 Uiso calc R 1 1
C C20 -0.0291(2) 0.92111(13) 0.1491(2) 0.0437(5) Uani d . 1 1
H H20 -0.0654 0.9667 0.1670 0.052 Uiso calc R 1 1
C C19 -0.0594(2) 0.90066(15) 0.0179(2) 0.0486(5) Uani d . 1 1
H H19 -0.1149 0.9323 -0.0520 0.058 Uiso calc R 1 1
C C10 0.0717(2) 0.77732(11) 0.5009(2) 0.0336(4) Uani d . 1 1
C C11 0.1383(2) 0.70874(13) 0.5539(2) 0.0455(5) Uani d . 1 1
H H11 0.2335 0.7072 0.5888 0.055 Uiso calc R 1 1
C C12 0.0668(3) 0.64243(14) 0.5562(3) 0.0538(6) Uani d . 1 1
H H12 0.1129 0.5967 0.5926 0.065 Uiso calc R 1 1
C C13 -0.0743(3) 0.64527(13) 0.5035(2) 0.0460(5) Uani d . 1 1
C C14 -0.1434(2) 0.71292(14) 0.4522(2) 0.0460(5) Uani d . 1 1
H H14 -0.2385 0.7144 0.4188 0.055 Uiso calc R 1 1
C C15 -0.0702(2) 0.77871(12) 0.4507(2) 0.0409(5) Uani d . 1 1
H H15 -0.1166 0.8246 0.4156 0.049 Uiso calc R 1 1
C C2 0.5775(3) 1.05403(16) 0.6559(3) 0.0565(6) Uani d . 1 1
H H2 0.6125 1.1010 0.6417 0.068 Uiso calc R 1 1
C C1 0.4420(2) 1.04882(13) 0.6382(2) 0.0463(5) Uani d . 1 1
H H1 0.3862 1.0924 0.6129 0.056 Uiso calc R 1 1
H H 0.031(3) 0.9290(15) 0.396(3) 0.046(7) Uiso d . 1 1

loop_
_atom_site_aniso_label
_atom_site_aniso_U_11
_atom_site_aniso_U_22
_atom_site_aniso_U_33
_atom_site_aniso_U_12
_atom_site_aniso_U_13
_atom_site_aniso_U_23
Br 0.04927(16) 0.1060(3) 0.03996(14) -0.00352(14) 0.01597(11) -0.00835(13)
Cl 0.0956(5) 0.0517(4) 0.0638(4) -0.0335(4) 0.0266(4) 0.0014(3)
O1 0.0462(10) 0.0427(9) 0.0988(15) 0.0070(8) 0.0262(10) -0.0028(9)
N1 0.0382(9) 0.0331(9) 0.0392(9) 0.0026(8) 0.0145(8) 0.0021(7)
C18 0.0366(11) 0.0616(14) 0.0372(11) -0.0081(10) 0.0153(9) -0.0005(10)
C17 0.0552(14) 0.0516(13) 0.0476(13) 0.0056(11) 0.0271(11) -0.0006(11)
C16 0.0483(12) 0.0469(13) 0.0403(11) 0.0105(10) 0.0183(10) 0.0080(10)
C21 0.0319(10) 0.0349(10) 0.0376(10) -0.0048(8) 0.0129(8) 0.0024(8)
C9 0.0296(9) 0.0346(10) 0.0368(10) 0.0004(8) 0.0117(8) 0.0005(8)
C8 0.0347(10) 0.0433(11) 0.0375(11) -0.0052(9) 0.0144(9) -0.0027(9)
C7 0.0371(11) 0.0393(11) 0.0370(10) -0.0010(9) 0.0114(9) -0.0042(9)
C6 0.0348(10) 0.0375(11) 0.0324(10) -0.0048(8) 0.0106(8) -0.0037(8)
C5 0.0361(10) 0.0406(11) 0.0395(11) -0.0032(9) 0.0094(9) 0.0001(9)
C4 0.0366(11) 0.0565(14) 0.0495(13) 0.0017(10) 0.0100(10) -0.0039(11)
C3 0.0380(12) 0.0771(18) 0.0495(14) -0.0132(12) 0.0151(10) -0.0062(13)
C20 0.0407(11) 0.0390(11) 0.0453(12) 0.0026(9) 0.0107(10) 0.0040(9)
C19 0.0398(11) 0.0565(14) 0.0406(12) 0.0000(10) 0.0068(9) 0.0100(10)
C10 0.0356(10) 0.0316(10) 0.0327(9) -0.0010(8) 0.0127(8) -0.0009(8)
C11 0.0405(12) 0.0405(12) 0.0484(13) 0.0045(9) 0.0104(10) 0.0056(10)
C12 0.0652(16) 0.0361(12) 0.0516(14) 0.0019(11) 0.0143(12) 0.0081(10)
C13 0.0624(15) 0.0373(12) 0.0386(11) -0.0157(10) 0.0206(11) -0.0041(9)
C14 0.0410(12) 0.0478(13) 0.0486(13) -0.0085(10) 0.0173(10) -0.0052(10)
C15 0.0363(11) 0.0341(10) 0.0493(12) 0.0005(8) 0.0141(9) 0.0003(9)
C2 0.0559(15) 0.0589(16) 0.0519(14) -0.0240(13) 0.0186(12) 0.0009(12)
C1 0.0491(13) 0.0408(12) 0.0441(12) -0.0060(10) 0.0134(10) 0.0007(10)

loop_
_atom_type_symbol
_atom_type_description
_atom_type_scat_dispersion_real
_atom_type_scat_dispersion_imag
_atom_type_scat_source
C C 0.0033 0.0016 'International Tables Vol C Tables 4.2.6.8 and 6.1.1.4'
H H 0.0000 0.0000 'International Tables Vol C Tables 4.2.6.8 and 6.1.1.4'
N N 0.0061 0.0033 'International Tables Vol C Tables 4.2.6.8 and 6.1.1.4'
O O 0.0106 0.0060 'International Tables Vol C Tables 4.2.6.8 and 6.1.1.4'
Cl Cl 0.1484 0.1585 'International Tables Vol C Tables 4.2.6.8 and 6.1.1.4'
Br Br -0.2901 2.4595 'International Tables Vol C Tables 4.2.6.8 and 6.1.1.4'

loop_
_geom_angle_atom_site_label_1
_geom_angle_atom_site_label_2
_geom_angle_atom_site_label_3
_geom_angle
C21 N1 C9 121.99(17)
C21 N1 H 115.5(18)
C9 N1 H 111.7(18)
C17 C18 C19 120.4(2)
C17 C18 Br 119.53(19)
C19 C18 Br 120.11(17)
C18 C17 C16 120.1(2)
C18 C17 H17 119.9
C16 C17 H17 119.9
C21 C16 C17 120.6(2)
C21 C16 H16 119.7
C17 C16 H16 119.7
N1 C21 C16 123.20(19)
N1 C21 C20 118.79(19)
C16 C21 C20 117.9(2)
N1 C9 C10 114.69(16)
N1 C9 C8 107.92(16)
C10 C9 C8 108.81(16)
N1 C9 H9 108.4
C10 C9 H9 108.4
C8 C9 H9 108.4
C7 C8 C9 113.74(17)
C7 C8 H8A 108.8
C9 C8 H8A 108.8
C7 C8 H8B 108.8
C9 C8 H8B 108.8
H8A C8 H8B 107.7
O1 C7 C6 120.3(2)
O1 C7 C8 119.32(19)
C6 C7 C8 120.35(18)
C5 C6 C1 119.1(2)
C5 C6 C7 122.37(19)
C1 C6 C7 118.56(19)
C4 C5 C6 120.2(2)
C4 C5 H5 119.9
C6 C5 H5 119.9
C3 C4 C5 120.0(2)
C3 C4 H4 120.0
C5 C4 H4 120.0
C2 C3 C4 120.4(2)
C2 C3 H3 119.8
C4 C3 H3 119.8
C19 C20 C21 121.5(2)
C19 C20 H20 119.3
C21 C20 H20 119.3
C20 C19 C18 119.5(2)
C20 C19 H19 120.3
C18 C19 H19 120.3
C11 C10 C15 118.5(2)
C11 C10 C9 120.90(19)
C15 C10 C9 120.61(18)
C12 C11 C10 121.4(2)
C12 C11 H11 119.3
C10 C11 H11 119.3
C13 C12 C11 118.8(2)
C13 C12 H12 120.6
C11 C12 H12 120.6
C14 C13 C12 121.2(2)
C14 C13 Cl 118.75(19)
C12 C13 Cl 120.06(19)
C13 C14 C15 119.3(2)
C13 C14 H14 120.4
C15 C14 H14 120.4
C14 C15 C10 120.9(2)
C14 C15 H15 119.6
C10 C15 H15 119.6
C3 C2 C1 120.0(2)
C3 C2 H2 120.0
C1 C2 H2 120.0
C2 C1 C6 120.2(2)
C2 C1 H1 119.9
C6 C1 H1 119.9

loop_
_geom_bond_atom_site_label_1
_geom_bond_atom_site_label_2
_geom_bond_distance
Br C18 1.906(2)
Cl C13 1.738(2)
O1 C7 1.215(3)
N1 C21 1.386(3)
N1 C9 1.451(3)
N1 H 0.81(3)
C18 C17 1.367(3)
C18 C19 1.382(4)
C17 C16 1.391(3)
C17 H17 0.9300
C16 C21 1.387(3)
C16 H16 0.9300
C21 C20 1.395(3)
C9 C10 1.520(3)
C9 C8 1.540(3)
C9 H9 0.9800
C8 C7 1.507(3)
C8 H8A 0.9700
C8 H8B 0.9700
C7 C6 1.483(3)
C6 C5 1.385(3)
C6 C1 1.394(3)
C5 C4 1.385(3)
C5 H5 0.9300
C4 C3 1.374(4)
C4 H4 0.9300
C3 C2 1.374(4)
C3 H3 0.9300
C20 C19 1.375(3)
C20 H20 0.9300
C19 H19 0.9300
C10 C11 1.381(3)
C10 C15 1.388(3)
C11 C12 1.380(3)
C11 H11 0.9300
C12 C13 1.379(4)
C12 H12 0.9300
C13 C14 1.373(3)
C14 C15 1.381(3)
C14 H14 0.9300
C15 H15 0.9300
C2 C1 1.381(4)
C2 H2 0.9300
C1 H1 0.9300

loop_
_geom_hbond_atom_site_label_D
_geom_hbond_atom_site_label_H
_geom_hbond_atom_site_label_A
_geom_hbond_site_symmetry_A
_geom_hbond_distance_DH
_geom_hbond_distance_HA
_geom_hbond_distance_DA
_geom_hbond_angle_DHA
N1 H O1 3_576 0.81(3) 2.23(3) 2.992(3) 156(2)

loop_
_geom_torsion_atom_site_label_1
_geom_torsion_atom_site_label_2
_geom_torsion_atom_site_label_3
_geom_torsion_atom_site_label_4
_geom_torsion
C19 C18 C17 C16 0.4(4)
Br C18 C17 C16 179.65(18)
C18 C17 C16 C21 0.0(4)
C9 N1 C21 C16 -14.4(3)
C9 N1 C21 C20 168.47(19)
C17 C16 C21 N1 -177.2(2)
C17 C16 C21 C20 -0.1(3)
C21 N1 C9 C10 -59.1(2)
C21 N1 C9 C8 179.46(17)
N1 C9 C8 C7 -50.4(2)
C10 C9 C8 C7 -175.40(17)
C9 C8 C7 O1 109.1(2)
C9 C8 C7 C6 -70.7(2)
O1 C7 C6 C5 168.4(2)
C8 C7 C6 C5 -11.8(3)
O1 C7 C6 C1 -11.9(3)
C8 C7 C6 C1 167.93(19)
C1 C6 C5 C4 -0.7(3)
C7 C6 C5 C4 179.0(2)
C6 C5 C4 C3 -0.6(4)
C5 C4 C3 C2 1.3(4)
N1 C21 C20 C19 177.1(2)
C16 C21 C20 C19 -0.2(3)
C21 C20 C19 C18 0.6(3)
C17 C18 C19 C20 -0.7(4)
Br C18 C19 C20 -179.93(17)
N1 C9 C10 C11 145.8(2)
C8 C9 C10 C11 -93.3(2)
N1 C9 C10 C15 -36.2(3)
C8 C9 C10 C15 84.8(2)
C15 C10 C11 C12 0.8(3)
C9 C10 C11 C12 178.8(2)
C10 C11 C12 C13 0.3(4)
C11 C12 C13 C14 -1.5(4)
C11 C12 C13 Cl 176.77(19)
C12 C13 C14 C15 1.5(4)
Cl C13 C14 C15 -176.77(18)
C13 C14 C15 C10 -0.4(3)
C11 C10 C15 C14 -0.7(3)
C9 C10 C15 C14 -178.8(2)
C4 C3 C2 C1 -0.7(4)
C3 C2 C1 C6 -0.5(4)
C5 C6 C1 C2 1.2(3)
C7 C6 C1 C2 -178.5(2)
